data_7227257
loop_
_publ_author_name
'Hu, Qiangqiang'
'Jia, Zhitai'
'Tang, Cheng'
'Lin, Na'
'Zhang, Jian'
'Jia, Ning'
'Wang, Shanpeng'
'Zhao, Xian'
'Tao, Xutang'

_publ_section_title
;
 The origin of coloration of CaGdAlO4 crystals and its effect on their
 physical properties
;
_journal_issue 3
_journal_name_full CrystEngComm
_journal_page_first 537
_journal_paper_doi 10.1039/C6CE02411D
_journal_volume 19
_journal_year 2017
_chemical_formula_sum 'Al Ca Gd O4'
_chemical_formula_weight 288.3
_chemical_name_systematic ' ?'
_space_group_IT_number 139
_symmetry_cell_setting tetragonal
_symmetry_Int_Tables_number 139
_symmetry_space_group_name_Hall '-I 4 2'
_symmetry_space_group_name_H-M 'I 4/m m m'
_audit_update_record
;
2016-10-13 deposited with the CCDC.
2016-12-12 downloaded from the CCDC.
;
_cell_angle_alpha 90
_cell_angle_beta 90
_cell_angle_gamma 90
_cell_formula_units_Z 2
_cell_length_a 3.6632(3)
_cell_length_b 3.6632(3)
_cell_length_c 11.998(2)
_cell_measurement_reflns_used 924
_cell_measurement_temperature 293
_cell_measurement_theta_max 28.555
_cell_measurement_theta_min 3.396
_cell_volume 161.00(3)
_diffrn_ambient_temperature 293
_diffrn_measured_fraction_theta_full 0.99
_diffrn_measured_fraction_theta_max 0.99
_diffrn_measurement_device 'four-circle diffractometer'
_diffrn_measurement_device_type 'Bruker CCD'
_diffrn_radiation_monochromator graphite
_diffrn_radiation_probe x-ray
_diffrn_radiation_source 'X-ray tube'
_diffrn_radiation_type 'Mo K\a'
_diffrn_radiation_wavelength 0.71073
_diffrn_reflns_av_R_equivalents 0.0352
_diffrn_reflns_av_unetI/netI 0.0163
_diffrn_reflns_limit_h_max 4
_diffrn_reflns_limit_h_min -4
_diffrn_reflns_limit_k_max 4
_diffrn_reflns_limit_k_min -4
_diffrn_reflns_limit_l_max 15
_diffrn_reflns_limit_l_min -16
_diffrn_reflns_number 936
_diffrn_reflns_theta_full 28.56
_diffrn_reflns_theta_max 28.56
_diffrn_reflns_theta_min 3.4
_exptl_absorpt_coefficient_mu 22.297
_exptl_crystal_density_diffrn 5.9473
_exptl_crystal_description CaGdAlO4
_exptl_crystal_F_000 258
_exptl_crystal_size_max 0.14
_exptl_crystal_size_mid 0.13
_exptl_crystal_size_min 0.13
_refine_ls_extinction_coef 2100(300)
_refine_ls_extinction_method 'B-C type 1 Gaussian isotropic (Becker & Coppens, 1974)'
_refine_ls_goodness_of_fit_gt 1.00
_refine_ls_goodness_of_fit_ref 1.00
_refine_ls_number_constraints 0
_refine_ls_number_parameters 10
_refine_ls_number_reflns 82
_refine_ls_number_restraints 0
_refine_ls_R_factor_all 0.0287
_refine_ls_R_factor_gt 0.0287
_refine_ls_shift/su_max 0.0025
_refine_ls_shift/su_mean 0.0003
_refine_ls_structure_factor_coef F
_refine_ls_weighting_details w=1/(\s^2^(F)+0.0060840002F^2^)
_refine_ls_weighting_scheme sigma
_refine_ls_wR_factor_gt 0.0745
_refine_ls_wR_factor_ref 0.0745
_reflns_number_gt 82
_reflns_number_total 82
_reflns_threshold_expression I>3\s(I)
_cod_data_source_file c6ce02411d1.cif
_cod_data_source_block I
_cod_depositor_comments
;
The following automatic conversions were performed:

'_diffrn_radiation_probe' value 'X-ray' changed to 'x-ray' according
to
/usr/data/users/saulius/crontab/automatic-downloads/rss-feeds/RSC/lib/dictionaries/cif_core.dic
dictionary named 'cif_core.dic' version 2.4.2 from 2011-04-26.

Automatic conversion script
Id: cif_fix_values 4268 2015-11-12 08:31:59Z antanas 

 Adding full bibliography for 7227257.cif.
;
_cod_original_sg_symbol_Hall '-I 4;-2'
_cod_original_formula_sum 'Al1 Ca1 Gd1 O4'
_cod_database_code 7227257

loop_
_space_group_symop_id
_space_group_symop_operation_xyz
1 x,y,z
2 -x,-y,z
3 -y,x,z
4 y,-x,z
5 -x,y,-z
6 x,-y,-z
7 y,x,-z
8 -y,-x,-z
9 -x,-y,-z
10 x,y,-z
11 y,-x,-z
12 -y,x,-z
13 x,-y,z
14 -x,y,z
15 -y,-x,z
16 y,x,z
17 x+1/2,y+1/2,z+1/2
18 -x+1/2,-y+1/2,z+1/2
19 -y+1/2,x+1/2,z+1/2
20 y+1/2,-x+1/2,z+1/2
21 -x+1/2,y+1/2,-z+1/2
22 x+1/2,-y+1/2,-z+1/2
23 y+1/2,x+1/2,-z+1/2
24 -y+1/2,-x+1/2,-z+1/2
25 -x+1/2,-y+1/2,-z+1/2
26 x+1/2,y+1/2,-z+1/2
27 y+1/2,-x+1/2,-z+1/2
28 -y+1/2,x+1/2,-z+1/2
29 x+1/2,-y+1/2,z+1/2
30 -x+1/2,y+1/2,z+1/2
31 -y+1/2,-x+1/2,z+1/2
32 y+1/2,x+1/2,z+1/2

loop_
_atom_site_label
_atom_site_type_symbol
_atom_site_fract_x
_atom_site_fract_y
_atom_site_fract_z
_atom_site_adp_type
_atom_site_U_iso_or_equiv
_atom_site_site_symmetry_multiplicity
_atom_site_occupancy
_atom_site_calc_flag
Gd1 Gd 0.5 0.5 0.14148(6) Uani 0.0034(8) 4 0.5 d
Ca1 Ca 0.5 0.5 0.14148(6) Uani 0.0034(8) 4 0.5 d
Al1 Al 0 0 0 Uani 0.0049(17) 2 1 d
O1 O 0.5 1 0 Uani 0.0077 4 1 d
O2 O 0.5 0.5 0.3317(13) Uani 0.008(3) 4 1 d

loop_
_atom_site_aniso_label
_atom_site_aniso_type_symbol
_atom_site_aniso_U_11
_atom_site_aniso_U_22
_atom_site_aniso_U_33
_atom_site_aniso_U_12
_atom_site_aniso_U_13
_atom_site_aniso_U_23
Gd1 Gd 0.0043(12) 0.0043(12) 0.0017(16) 0 0 0
Ca1 Ca 0.0043(12) 0.0043(12) 0.0017(16) 0 0 0
Al1 Al 0.005(3) 0.005(3) 0.004(3) 0 0 0
O1 O 0.00769 0.00769 0.00769 0 0 0
O2 O 0.004(5) 0.004(5) 0.017(6) 0 0 0

loop_
_atom_type_symbol
_atom_type_scat_dispersion_real
_atom_type_scat_dispersion_imag
_atom_type_scat_source
Al 0.0645 0.0514 'International Tables Vol C tables 4.2.6.8 and 6.1.1.1'
Ca 0.2262 0.3064 'International Tables Vol C tables 4.2.6.8 and 6.1.1.1'
Gd -0.1653 3.9035 'International Tables Vol C tables 4.2.6.8 and 6.1.1.1'
O 0.0106 0.0060 'International Tables Vol C tables 4.2.6.8 and 6.1.1.1'

loop_
_geom_angle_atom_site_label_1
_geom_angle_atom_site_label_2
_geom_angle_atom_site_label_3
_geom_angle_site_symmetry_1
_geom_angle_site_symmetry_3
_geom_angle
Ca1 Gd1 O1 . 1_545 0
Ca1 Gd1 O1 . . 0
Ca1 Gd1 O1 . 3_655 0
Ca1 Gd1 O1 . 3_755 0
Ca1 Gd1 O2 . . 0
Ca1 Gd1 O2 . 21_545 0
Ca1 Gd1 O2 . 21_555 0
Ca1 Gd1 O2 . 21_645 0
Ca1 Gd1 O2 . 21_655 0
O1 Gd1 O1 1_545 . 94.35(3)
O1 Gd1 O1 1_545 3_655 62.482(15)
O1 Gd1 O1 1_545 3_755 62.482(15)
O1 Gd1 O2 1_545 . 132.823(13)
O1 Gd1 O2 1_545 21_545 64.5(3)
O1 Gd1 O2 1_545 21_555 126.8(3)
O1 Gd1 O2 1_545 21_645 64.5(3)
O1 Gd1 O2 1_545 21_655 126.8(3)
O1 Gd1 O1 . 3_655 62.482(15)
O1 Gd1 O1 . 3_755 62.482(15)
O1 Gd1 O2 . . 132.823(13)
O1 Gd1 O2 . 21_545 126.8(3)
O1 Gd1 O2 . 21_555 64.5(3)
O1 Gd1 O2 . 21_645 126.8(3)
O1 Gd1 O2 . 21_655 64.5(3)
O1 Gd1 O1 3_655 3_755 94.35(3)
O1 Gd1 O2 3_655 . 132.823(13)
O1 Gd1 O2 3_655 21_545 64.5(3)
O1 Gd1 O2 3_655 21_555 64.5(3)
O1 Gd1 O2 3_655 21_645 126.8(3)
O1 Gd1 O2 3_655 21_655 126.8(3)
O1 Gd1 O2 3_755 . 132.823(13)
O1 Gd1 O2 3_755 21_545 126.8(3)
O1 Gd1 O2 3_755 21_555 126.8(3)
O1 Gd1 O2 3_755 21_645 64.5(3)
O1 Gd1 O2 3_755 21_655 64.5(3)
O2 Gd1 O2 . 21_545 82.9(3)
O2 Gd1 O2 . 21_555 82.9(3)
O2 Gd1 O2 . 21_645 82.9(3)
O2 Gd1 O2 . 21_655 82.9(3)
O2 Gd1 O2 21_545 21_555 89.13(6)
O2 Gd1 O2 21_545 21_645 89.13(6)
O2 Gd1 O2 21_545 21_655 165.8(5)
O2 Gd1 O2 21_555 21_645 165.8(5)
O2 Gd1 O2 21_555 21_655 89.13(6)
O2 Gd1 O2 21_645 21_655 89.13(6)
Gd1 Ca1 O1 . 1_545 0
Gd1 Ca1 O1 . . 0
Gd1 Ca1 O1 . 3_655 0
Gd1 Ca1 O1 . 3_755 0
Gd1 Ca1 O2 . . 0
Gd1 Ca1 O2 . 21_545 0
Gd1 Ca1 O2 . 21_555 0
Gd1 Ca1 O2 . 21_645 0
Gd1 Ca1 O2 . 21_655 0
O1 Ca1 O1 1_545 . 94.35(3)
O1 Ca1 O1 1_545 3_655 62.482(15)
O1 Ca1 O1 1_545 3_755 62.482(15)
O1 Ca1 O2 1_545 . 132.823(13)
O1 Ca1 O2 1_545 21_545 64.5(3)
O1 Ca1 O2 1_545 21_555 126.8(3)
O1 Ca1 O2 1_545 21_645 64.5(3)
O1 Ca1 O2 1_545 21_655 126.8(3)
O1 Ca1 O1 . 3_655 62.482(15)
O1 Ca1 O1 . 3_755 62.482(15)
O1 Ca1 O2 . . 132.823(13)
O1 Ca1 O2 . 21_545 126.8(3)
O1 Ca1 O2 . 21_555 64.5(3)
O1 Ca1 O2 . 21_645 126.8(3)
O1 Ca1 O2 . 21_655 64.5(3)
O1 Ca1 O1 3_655 3_755 94.35(3)
O1 Ca1 O2 3_655 . 132.823(13)
O1 Ca1 O2 3_655 21_545 64.5(3)
O1 Ca1 O2 3_655 21_555 64.5(3)
O1 Ca1 O2 3_655 21_645 126.8(3)
O1 Ca1 O2 3_655 21_655 126.8(3)
O1 Ca1 O2 3_755 . 132.823(13)
O1 Ca1 O2 3_755 21_545 126.8(3)
O1 Ca1 O2 3_755 21_555 126.8(3)
O1 Ca1 O2 3_755 21_645 64.5(3)
O1 Ca1 O2 3_755 21_655 64.5(3)
O2 Ca1 O2 . 21_545 82.9(3)
O2 Ca1 O2 . 21_555 82.9(3)
O2 Ca1 O2 . 21_645 82.9(3)
O2 Ca1 O2 . 21_655 82.9(3)
O2 Ca1 O2 21_545 21_555 89.13(6)
O2 Ca1 O2 21_545 21_645 89.13(6)
O2 Ca1 O2 21_545 21_655 165.8(5)
O2 Ca1 O2 21_555 21_645 165.8(5)
O2 Ca1 O2 21_555 21_655 89.13(6)
O2 Ca1 O2 21_645 21_655 89.13(6)
O1 Al1 O1 1_445 1_545 180.0(5)
O1 Al1 O1 1_445 3_645 90
O1 Al1 O1 1_445 3_655 90
O1 Al1 O2 1_445 17_444 90
O1 Al1 O2 1_445 21_545 90
O1 Al1 O1 1_545 3_645 90
O1 Al1 O1 1_545 3_655 90
O1 Al1 O2 1_545 17_444 90
O1 Al1 O2 1_545 21_545 90
O1 Al1 O1 3_645 3_655 180.0(5)
O1 Al1 O2 3_645 17_444 90
O1 Al1 O2 3_645 21_545 90
O1 Al1 O2 3_655 17_444 90
O1 Al1 O2 3_655 21_545 90
O2 Al1 O2 17_444 21_545 180.0(5)
Gd1 O1 Gd1 . 1_565 94.35(2)
Gd1 O1 Gd1 . 5_655 85.65(2)
Gd1 O1 Gd1 . 5_665 180.0(5)
Gd1 O1 Ca1 . . 0.0(5)
Gd1 O1 Ca1 . 1_565 94.35(2)
Gd1 O1 Ca1 . 5_655 85.65(2)
Gd1 O1 Ca1 . 5_665 180.0(5)
Gd1 O1 Al1 . 1_565 90
Gd1 O1 Al1 . 1_665 90
Gd1 O1 O1 . 3_655 58.759(8)
Gd1 O1 O1 . 3_665 121.241(8)
Gd1 O1 O1 . 3_755 58.759(8)
Gd1 O1 O1 . 3_765 121.241(8)
Gd1 O1 O2 . 17_454 120.23(12)
Gd1 O1 O2 . 17_554 120.23(12)
Gd1 O1 O2 . 21_555 59.77(12)
Gd1 O1 O2 . 21_655 59.77(12)
Gd1 O1 Gd1 1_565 5_655 180.0(5)
Gd1 O1 Gd1 1_565 5_665 85.65(2)
Gd1 O1 Ca1 1_565 . 94.35(2)
Gd1 O1 Ca1 1_565 1_565 0.0(5)
Gd1 O1 Ca1 1_565 5_655 180.0(5)
Gd1 O1 Ca1 1_565 5_665 85.65(2)
Gd1 O1 Al1 1_565 1_565 90
Gd1 O1 Al1 1_565 1_665 90
Gd1 O1 O1 1_565 3_655 121.241(8)
Gd1 O1 O1 1_565 3_665 58.759(8)
Gd1 O1 O1 1_565 3_755 121.241(8)
Gd1 O1 O1 1_565 3_765 58.759(8)
Gd1 O1 O2 1_565 17_454 120.23(12)
Gd1 O1 O2 1_565 17_554 120.23(12)
Gd1 O1 O2 1_565 21_555 59.77(12)
Gd1 O1 O2 1_565 21_655 59.77(12)
Gd1 O1 Gd1 5_655 5_665 94.35(2)
Gd1 O1 Ca1 5_655 . 85.65(2)
Gd1 O1 Ca1 5_655 1_565 180.0(5)
Gd1 O1 Ca1 5_655 5_655 0.0(5)
Gd1 O1 Ca1 5_655 5_665 94.35(2)
Gd1 O1 Al1 5_655 1_565 90
Gd1 O1 Al1 5_655 1_665 90
Gd1 O1 O1 5_655 3_655 58.759(8)
Gd1 O1 O1 5_655 3_665 121.241(8)
Gd1 O1 O1 5_655 3_755 58.759(8)
Gd1 O1 O1 5_655 3_765 121.241(8)
Gd1 O1 O2 5_655 17_454 59.77(12)
Gd1 O1 O2 5_655 17_554 59.77(12)
Gd1 O1 O2 5_655 21_555 120.23(12)
Gd1 O1 O2 5_655 21_655 120.23(12)
Gd1 O1 Ca1 5_665 . 180.0(5)
Gd1 O1 Ca1 5_665 1_565 85.65(2)
Gd1 O1 Ca1 5_665 5_655 94.35(2)
Gd1 O1 Ca1 5_665 5_665 0.0(5)
Gd1 O1 Al1 5_665 1_565 90
Gd1 O1 Al1 5_665 1_665 90
Gd1 O1 O1 5_665 3_655 121.241(8)
Gd1 O1 O1 5_665 3_665 58.759(8)
Gd1 O1 O1 5_665 3_755 121.241(8)
Gd1 O1 O1 5_665 3_765 58.759(8)
Gd1 O1 O2 5_665 17_454 59.77(12)
Gd1 O1 O2 5_665 17_554 59.77(12)
Gd1 O1 O2 5_665 21_555 120.23(12)
Gd1 O1 O2 5_665 21_655 120.23(12)
Ca1 O1 Ca1 . 1_565 94.35(2)
Ca1 O1 Ca1 . 5_655 85.65(2)
Ca1 O1 Ca1 . 5_665 180.0(5)
Ca1 O1 Al1 . 1_565 90
Ca1 O1 Al1 . 1_665 90
Ca1 O1 O1 . 3_655 58.759(8)
Ca1 O1 O1 . 3_665 121.241(8)
Ca1 O1 O1 . 3_755 58.759(8)
Ca1 O1 O1 . 3_765 121.241(8)
Ca1 O1 O2 . 17_454 120.23(12)
Ca1 O1 O2 . 17_554 120.23(12)
Ca1 O1 O2 . 21_555 59.77(12)
Ca1 O1 O2 . 21_655 59.77(12)
Ca1 O1 Ca1 1_565 5_655 180.0(5)
Ca1 O1 Ca1 1_565 5_665 85.65(2)
Ca1 O1 Al1 1_565 1_565 90
Ca1 O1 Al1 1_565 1_665 90
Ca1 O1 O1 1_565 3_655 121.241(8)
Ca1 O1 O1 1_565 3_665 58.759(8)
Ca1 O1 O1 1_565 3_755 121.241(8)
Ca1 O1 O1 1_565 3_765 58.759(8)
Ca1 O1 O2 1_565 17_454 120.23(12)
Ca1 O1 O2 1_565 17_554 120.23(12)
Ca1 O1 O2 1_565 21_555 59.77(12)
Ca1 O1 O2 1_565 21_655 59.77(12)
Ca1 O1 Ca1 5_655 5_665 94.35(2)
Ca1 O1 Al1 5_655 1_565 90
Ca1 O1 Al1 5_655 1_665 90
Ca1 O1 O1 5_655 3_655 58.759(8)
Ca1 O1 O1 5_655 3_665 121.241(8)
Ca1 O1 O1 5_655 3_755 58.759(8)
Ca1 O1 O1 5_655 3_765 121.241(8)
Ca1 O1 O2 5_655 17_454 59.77(12)
Ca1 O1 O2 5_655 17_554 59.77(12)
Ca1 O1 O2 5_655 21_555 120.23(12)
Ca1 O1 O2 5_655 21_655 120.23(12)
Ca1 O1 Al1 5_665 1_565 90
Ca1 O1 Al1 5_665 1_665 90
Ca1 O1 O1 5_665 3_655 121.241(8)
Ca1 O1 O1 5_665 3_665 58.759(8)
Ca1 O1 O1 5_665 3_755 121.241(8)
Ca1 O1 O1 5_665 3_765 58.759(8)
Ca1 O1 O2 5_665 17_454 59.77(12)
Ca1 O1 O2 5_665 17_554 59.77(12)
Ca1 O1 O2 5_665 21_555 120.23(12)
Ca1 O1 O2 5_665 21_655 120.23(12)
Al1 O1 Al1 1_565 1_665 180.0(5)
Al1 O1 O1 1_565 3_655 45.000(3)
Al1 O1 O1 1_565 3_665 45.000(3)
Al1 O1 O1 1_565 3_755 135.000(3)
Al1 O1 O1 1_565 3_765 135.000(3)
Al1 O1 O2 1_565 17_454 47.8(2)
Al1 O1 O2 1_565 17_554 132.2(2)
Al1 O1 O2 1_565 21_555 47.8(2)
Al1 O1 O2 1_565 21_655 132.2(2)
Al1 O1 O1 1_665 3_655 135.000(3)
Al1 O1 O1 1_665 3_665 135.000(3)
Al1 O1 O1 1_665 3_755 45.000(3)
Al1 O1 O1 1_665 3_765 45.000(3)
Al1 O1 O2 1_665 17_454 132.2(2)
Al1 O1 O2 1_665 17_554 47.8(2)
Al1 O1 O2 1_665 21_555 132.2(2)
Al1 O1 O2 1_665 21_655 47.8(2)
O1 O1 O1 3_655 3_665 90.000(7)
O1 O1 O1 3_655 3_755 90.000(7)
O1 O1 O1 3_655 3_765 180.0(5)
O1 O1 O2 3_655 17_454 61.64(13)
O1 O1 O2 3_655 17_554 118.36(13)
O1 O1 O2 3_655 21_555 61.64(13)
O1 O1 O2 3_655 21_655 118.36(13)
O1 O1 O1 3_665 3_755 180.0(5)
O1 O1 O1 3_665 3_765 90.000(7)
O1 O1 O2 3_665 17_454 61.64(13)
O1 O1 O2 3_665 17_554 118.36(13)
O1 O1 O2 3_665 21_555 61.64(13)
O1 O1 O2 3_665 21_655 118.36(13)
O1 O1 O1 3_755 3_765 90.000(7)
O1 O1 O2 3_755 17_454 118.36(13)
O1 O1 O2 3_755 17_554 61.64(13)
O1 O1 O2 3_755 21_555 118.36(13)
O1 O1 O2 3_755 21_655 61.64(13)
O1 O1 O2 3_765 17_454 118.36(13)
O1 O1 O2 3_765 17_554 61.64(13)
O1 O1 O2 3_765 21_555 118.36(13)
O1 O1 O2 3_765 21_655 61.64(13)
O2 O1 O2 17_454 17_554 84.4(3)
O2 O1 O2 17_454 21_555 95.6(3)
O2 O1 O2 17_454 21_655 180.0(5)
O2 O1 O2 17_554 21_555 180.0(5)
O2 O1 O2 17_554 21_655 95.6(3)
O2 O1 O2 21_555 21_655 84.4(3)
Gd1 O2 Gd1 . 21_545 97.1(3)
Gd1 O2 Gd1 . 21_555 97.1(3)
Gd1 O2 Gd1 . 21_645 97.1(3)
Gd1 O2 Gd1 . 21_655 97.1(3)
Gd1 O2 Ca1 . . 0.0(5)
Gd1 O2 Ca1 . 21_545 97.1(3)
Gd1 O2 Ca1 . 21_555 97.1(3)
Gd1 O2 Ca1 . 21_645 97.1(3)
Gd1 O2 Ca1 . 21_655 97.1(3)
Gd1 O2 Al1 . 17_555 180.0(5)
Gd1 O2 O1 . 17_445 137.8(2)
Gd1 O2 O1 . 17_545 137.8(2)
Gd1 O2 O1 . 19_645 137.8(2)
Gd1 O2 O1 . 19_655 137.8(2)
Gd1 O2 Gd1 21_545 21_555 89.13(8)
Gd1 O2 Gd1 21_545 21_645 89.13(8)
Gd1 O2 Gd1 21_545 21_655 165.8(7)
Gd1 O2 Ca1 21_545 . 97.1(3)
Gd1 O2 Ca1 21_545 21_545 0.0(5)
Gd1 O2 Ca1 21_545 21_555 89.13(8)
Gd1 O2 Ca1 21_545 21_645 89.13(8)
Gd1 O2 Ca1 21_545 21_655 165.8(7)
Gd1 O2 Al1 21_545 17_555 82.9(3)
Gd1 O2 O1 21_545 17_445 55.75(16)
Gd1 O2 O1 21_545 17_545 112.3(4)
Gd1 O2 O1 21_545 19_645 55.75(16)
Gd1 O2 O1 21_545 19_655 112.3(4)
Gd1 O2 Gd1 21_555 21_645 165.8(7)
Gd1 O2 Gd1 21_555 21_655 89.13(8)
Gd1 O2 Ca1 21_555 . 97.1(3)
Gd1 O2 Ca1 21_555 21_545 89.13(8)
Gd1 O2 Ca1 21_555 21_555 0.0(5)
Gd1 O2 Ca1 21_555 21_645 165.8(7)
Gd1 O2 Ca1 21_555 21_655 89.13(8)
Gd1 O2 Al1 21_555 17_555 82.9(3)
Gd1 O2 O1 21_555 17_445 55.75(16)
Gd1 O2 O1 21_555 17_545 112.3(4)
Gd1 O2 O1 21_555 19_645 112.3(4)
Gd1 O2 O1 21_555 19_655 55.75(16)
Gd1 O2 Gd1 21_645 21_655 89.13(8)
Gd1 O2 Ca1 21_645 . 97.1(3)
Gd1 O2 Ca1 21_645 21_545 89.13(8)
Gd1 O2 Ca1 21_645 21_555 165.8(7)
Gd1 O2 Ca1 21_645 21_645 0.0(5)
Gd1 O2 Ca1 21_645 21_655 89.13(8)
Gd1 O2 Al1 21_645 17_555 82.9(3)
Gd1 O2 O1 21_645 17_445 112.3(4)
Gd1 O2 O1 21_645 17_545 55.75(16)
Gd1 O2 O1 21_645 19_645 55.75(16)
Gd1 O2 O1 21_645 19_655 112.3(4)
Gd1 O2 Ca1 21_655 . 97.1(3)
Gd1 O2 Ca1 21_655 21_545 165.8(7)
Gd1 O2 Ca1 21_655 21_555 89.13(8)
Gd1 O2 Ca1 21_655 21_645 89.13(8)
Gd1 O2 Ca1 21_655 21_655 0.0(5)
Gd1 O2 Al1 21_655 17_555 82.9(3)
Gd1 O2 O1 21_655 17_445 112.3(4)
Gd1 O2 O1 21_655 17_545 55.75(16)
Gd1 O2 O1 21_655 19_645 112.3(4)
Gd1 O2 O1 21_655 19_655 55.75(16)
Ca1 O2 Ca1 . 21_545 97.1(3)
Ca1 O2 Ca1 . 21_555 97.1(3)
Ca1 O2 Ca1 . 21_645 97.1(3)
Ca1 O2 Ca1 . 21_655 97.1(3)
Ca1 O2 Al1 . 17_555 180.0(5)
Ca1 O2 O1 . 17_445 137.8(2)
Ca1 O2 O1 . 17_545 137.8(2)
Ca1 O2 O1 . 19_645 137.8(2)
Ca1 O2 O1 . 19_655 137.8(2)
Ca1 O2 Ca1 21_545 21_555 89.13(8)
Ca1 O2 Ca1 21_545 21_645 89.13(8)
Ca1 O2 Ca1 21_545 21_655 165.8(7)
Ca1 O2 Al1 21_545 17_555 82.9(3)
Ca1 O2 O1 21_545 17_445 55.75(16)
Ca1 O2 O1 21_545 17_545 112.3(4)
Ca1 O2 O1 21_545 19_645 55.75(16)
Ca1 O2 O1 21_545 19_655 112.3(4)
Ca1 O2 Ca1 21_555 21_645 165.8(7)
Ca1 O2 Ca1 21_555 21_655 89.13(8)
Ca1 O2 Al1 21_555 17_555 82.9(3)
Ca1 O2 O1 21_555 17_445 55.75(16)
Ca1 O2 O1 21_555 17_545 112.3(4)
Ca1 O2 O1 21_555 19_645 112.3(4)
Ca1 O2 O1 21_555 19_655 55.75(16)
Ca1 O2 Ca1 21_645 21_655 89.13(8)
Ca1 O2 Al1 21_645 17_555 82.9(3)
Ca1 O2 O1 21_645 17_445 112.3(4)
Ca1 O2 O1 21_645 17_545 55.75(16)
Ca1 O2 O1 21_645 19_645 55.75(16)
Ca1 O2 O1 21_645 19_655 112.3(4)
Ca1 O2 Al1 21_655 17_555 82.9(3)
Ca1 O2 O1 21_655 17_445 112.3(4)
Ca1 O2 O1 21_655 17_545 55.75(16)
Ca1 O2 O1 21_655 19_645 112.3(4)
Ca1 O2 O1 21_655 19_655 55.75(16)
Al1 O2 O1 17_555 17_445 42.2(2)
Al1 O2 O1 17_555 17_545 42.2(2)
Al1 O2 O1 17_555 19_645 42.2(2)
Al1 O2 O1 17_555 19_655 42.2(2)
O1 O2 O1 17_445 17_545 84.4(4)
O1 O2 O1 17_445 19_645 56.7(3)
O1 O2 O1 17_445 19_655 56.7(3)
O1 O2 O1 17_545 19_645 56.7(3)
O1 O2 O1 17_545 19_655 56.7(3)
O1 O2 O1 19_645 19_655 84.4(4)

loop_
_geom_bond_atom_site_label_1
_geom_bond_atom_site_label_2
_geom_bond_site_symmetry_2
_geom_bond_distance
Gd1 Ca1 . 0
Gd1 O1 1_545 2.4972(7)
Gd1 O1 . 2.4972(7)
Gd1 O1 3_655 2.4972(7)
Gd1 O1 3_755 2.4972(7)
Gd1 O2 . 2.282(15)
Gd1 O2 21_545 2.6102(19)
Gd1 O2 21_555 2.6102(19)
Gd1 O2 21_645 2.6102(19)
Gd1 O2 21_655 2.6102(19)
Ca1 O1 1_545 2.4972(7)
Ca1 O1 . 2.4972(7)
Ca1 O1 3_655 2.4972(7)
Ca1 O1 3_755 2.4972(7)
Ca1 O2 . 2.282(15)
Ca1 O2 21_545 2.6102(19)
Ca1 O2 21_555 2.6102(19)
Ca1 O2 21_645 2.6102(19)
Ca1 O2 21_655 2.6102(19)
Al1 O1 1_445 1.8316(3)
Al1 O1 1_545 1.8316(3)
Al1 O1 3_645 1.8316(3)
Al1 O1 3_655 1.8316(3)
Al1 O2 17_444 2.019(15)
Al1 O2 21_545 2.019(15)
O1 O1 3_655 2.5903(3)
O1 O1 3_665 2.5903(3)
O1 O1 3_755 2.5903(3)
O1 O1 3_765 2.5903(3)
O1 O2 17_454 2.726(11)
O1 O2 17_554 2.726(11)
O1 O2 21_555 2.726(11)
O1 O2 21_655 2.726(11)
